data_4342608
loop_
_publ_author_name
'Herv\'e, Alexandre'
'Bouzidi, Yamina'
'Berthet, Jean-Claude'
'Belkhiri, Lotfi'
'Thu\'ery, Pierre'
'Boucekkine, Abdou'
'Ephritikhine, Michel'

_publ_section_title
;
 U(III)-CN versus U(IV)-NC Coordination in Tris(silylamide) Complexes.
;
_journal_issue 5
_journal_name_full 'Inorganic chemistry'
_journal_page_first 2474
_journal_paper_doi 10.1021/acs.inorgchem.5b00034
_journal_volume 54
_journal_year 2015
_chemical_formula_sum 'C18 H54 Cl N3 Si6 U'
_chemical_formula_weight 754.66
_space_group_IT_number 161
_symmetry_cell_setting trigonal
_symmetry_space_group_name_Hall 'R 3 -2"c'
_symmetry_space_group_name_H-M 'R 3 c :H'
_atom_sites_solution_hydrogens geom
_atom_sites_solution_primary direct
_atom_sites_solution_secondary difmap
_audit_creation_method SHELXL-97
_cell_angle_alpha 90.00
_cell_angle_beta 90.00
_cell_angle_gamma 120.00
_cell_formula_units_Z 6
_cell_length_a 18.4359(3)
_cell_length_b 18.4359(3)
_cell_length_c 16.9152(4)
_cell_measurement_reflns_used 40042
_cell_measurement_temperature 150(2)
_cell_measurement_theta_max 30.50
_cell_measurement_theta_min 3.58
_cell_volume 4978.93(16)
_computing_cell_refinement 'HKL2000 (Otwinowski & Minor, 1997)'
_computing_data_collection 'COLLECT (Nonius, 1998)'
_computing_data_reduction 'HKL2000 (Otwinowski & Minor, 1997)'
_computing_molecular_graphics 'SHELXTL (Sheldrick, 2008)'
_computing_publication_material 'SHELXTL (Sheldrick, 2008); PLATON (Spek, 2003)'
_computing_structure_refinement 'SHELXL-97 (Sheldrick, 2008)'
_computing_structure_solution 'SHELXS-97 (Sheldrick, 2008)'
_diffrn_ambient_temperature 150(2)
_diffrn_measured_fraction_theta_full 0.998
_diffrn_measured_fraction_theta_max 0.998
_diffrn_measurement_device_type 'Nonius Kappa-CCD area-detector diffractometer'
_diffrn_measurement_method 'two \f and three \w scans with 1\% steps (631 frames)'
_diffrn_radiation_monochromator graphite
_diffrn_radiation_source 'fine-focus sealed tube'
_diffrn_radiation_type MoK\a
_diffrn_radiation_wavelength 0.71073
_diffrn_reflns_av_R_equivalents 0.0175
_diffrn_reflns_av_unetI/netI 0.0237
_diffrn_reflns_limit_h_max 26
_diffrn_reflns_limit_h_min -26
_diffrn_reflns_limit_k_max 22
_diffrn_reflns_limit_k_min -22
_diffrn_reflns_limit_l_max 24
_diffrn_reflns_limit_l_min -23
_diffrn_reflns_number 40042
_diffrn_reflns_theta_full 30.50
_diffrn_reflns_theta_max 30.50
_diffrn_reflns_theta_min 3.58
_diffrn_standards_decay_% 0
_diffrn_standards_interval_time 0
_diffrn_standards_number 0
_exptl_absorpt_coefficient_mu 5.198
_exptl_absorpt_correction_T_max 0.595
_exptl_absorpt_correction_T_min 0.351
_exptl_absorpt_correction_type multi-scan
_exptl_absorpt_process_details 'SCALEPACK (Otwinowski & Minor, 1997)'
_exptl_crystal_colour 'translucent light brown'
_exptl_crystal_density_diffrn 1.510
_exptl_crystal_density_method 'not measured'
_exptl_crystal_description irregular
_exptl_crystal_F_000 2256
_exptl_crystal_size_max 0.17
_exptl_crystal_size_mid 0.15
_exptl_crystal_size_min 0.10
_refine_diff_density_max 0.446
_refine_diff_density_min -0.855
_refine_diff_density_rms 0.073
_refine_ls_abs_structure_details 'Flack H D (1983), Acta Cryst. A39, 876-881'
_refine_ls_abs_structure_Flack -0.019(7)
_refine_ls_extinction_method none
_refine_ls_goodness_of_fit_ref 1.064
_refine_ls_hydrogen_treatment constr
_refine_ls_matrix_type full
_refine_ls_number_parameters 95
_refine_ls_number_reflns 3370
_refine_ls_number_restraints 1
_refine_ls_restrained_S_all 1.064
_refine_ls_R_factor_all 0.0334
_refine_ls_R_factor_gt 0.0278
_refine_ls_shift/su_max 0.000
_refine_ls_shift/su_mean 0.000
_refine_ls_structure_factor_coef Fsqd
_refine_ls_weighting_details 'calc w=1/[\s^2^(Fo^2^)+(0.0473P)^2^] where P=(Fo^2^+2Fc^2^)/3'
_refine_ls_weighting_scheme calc
_refine_ls_wR_factor_gt 0.0715
_refine_ls_wR_factor_ref 0.0736
_reflns_number_gt 2885
_reflns_number_total 3370
_reflns_threshold_expression >2sigma(I)
_cod_data_source_file ic5b00034_si_001.cif
_cod_data_source_block 3
_cod_original_cell_volume 4978.9(2)
_cod_original_sg_symbol_H-M 'R 3 c'
_cod_database_code 4342608

loop_
_symmetry_equiv_pos_as_xyz
'x, y, z'
'-y, x-y, z'
'-x+y, -x, z'
'-y, -x, z+1/2'
'-x+y, y, z+1/2'
'x, x-y, z+1/2'
'x+2/3, y+1/3, z+1/3'
'-y+2/3, x-y+1/3, z+1/3'
'-x+y+2/3, -x+1/3, z+1/3'
'-y+2/3, -x+1/3, z+5/6'
'-x+y+2/3, y+1/3, z+5/6'
'x+2/3, x-y+1/3, z+5/6'
'x+1/3, y+2/3, z+2/3'
'-y+1/3, x-y+2/3, z+2/3'
'-x+y+1/3, -x+2/3, z+2/3'
'-y+1/3, -x+2/3, z+7/6'
'-x+y+1/3, y+2/3, z+7/6'
'x+1/3, x-y+2/3, z+7/6'

loop_
_atom_site_label
_atom_site_type_symbol
_atom_site_fract_x
_atom_site_fract_y
_atom_site_fract_z
_atom_site_U_iso_or_equiv
_atom_site_adp_type
_atom_site_occupancy
_atom_site_symmetry_multiplicity
_atom_site_calc_flag
_atom_site_refinement_flags
U1 U 0.3333 0.6667 0.06024(3) 0.03019(7) Uani 1 3 d S
Cl1 Cl 0.3333 0.6667 -0.09303(13) 0.0436(4) Uani 1 3 d S
Si1 Si 0.34351(4) 0.85390(5) 0.02271(6) 0.03180(15) Uani 1 1 d .
Si2 Si 0.23045(6) 0.75577(6) 0.15945(7) 0.0303(2) Uani 1 1 d .
N1 N 0.29992(13) 0.76584(13) 0.08423(13) 0.0294(4) Uani 1 1 d .
C1 C 0.2761(2) 0.8377(2) -0.06523(19) 0.0465(7) Uani 1 1 d .
H1A H 0.2666 0.7883 -0.0930 0.070 Uiso 1 1 calc R
H1B H 0.3035 0.8854 -0.0996 0.070 Uiso 1 1 calc R
H1C H 0.2234 0.8311 -0.0483 0.070 Uiso 1 1 calc R
C2 C 0.4486(3) 0.8748(4) -0.0132(3) 0.0425(10) Uani 1 1 d .
H2A H 0.4898 0.9037 0.0271 0.064 Uiso 1 1 calc R
H2B H 0.4636 0.9086 -0.0600 0.064 Uiso 1 1 calc R
H2C H 0.4460 0.8226 -0.0249 0.064 Uiso 1 1 calc R
C3 C 0.3597(2) 0.95048(19) 0.07417(18) 0.0423(7) Uani 1 1 d .
H3A H 0.3064 0.9441 0.0882 0.063 Uiso 1 1 calc R
H3B H 0.3887 0.9978 0.0396 0.063 Uiso 1 1 calc R
H3C H 0.3923 0.9592 0.1211 0.063 Uiso 1 1 calc R
C4 C 0.1390(2) 0.7623(2) 0.1198(2) 0.0443(7) Uani 1 1 d .
H4A H 0.1583 0.8170 0.0979 0.066 Uiso 1 1 calc R
H4B H 0.1002 0.7526 0.1619 0.066 Uiso 1 1 calc R
H4C H 0.1117 0.7208 0.0794 0.066 Uiso 1 1 calc R
C5 C 0.1903(2) 0.65233(19) 0.20956(17) 0.0425(7) Uani 1 1 d .
H5A H 0.1598 0.6081 0.1722 0.064 Uiso 1 1 calc R
H5B H 0.1538 0.6478 0.2522 0.064 Uiso 1 1 calc R
H5C H 0.2365 0.6480 0.2300 0.064 Uiso 1 1 calc R
C6 C 0.2776(2) 0.83500(19) 0.24019(17) 0.0411(7) Uani 1 1 d .
H6A H 0.3232 0.8317 0.2637 0.062 Uiso 1 1 calc R
H6B H 0.2359 0.8240 0.2796 0.062 Uiso 1 1 calc R
H6C H 0.2978 0.8900 0.2187 0.062 Uiso 1 1 calc R

loop_
_atom_site_aniso_label
_atom_site_aniso_U_11
_atom_site_aniso_U_22
_atom_site_aniso_U_33
_atom_site_aniso_U_23
_atom_site_aniso_U_13
_atom_site_aniso_U_12
U1 0.02895(8) 0.02895(8) 0.03266(10) 0.000 0.000 0.01447(4)
Cl1 0.0486(7) 0.0486(7) 0.0336(8) 0.000 0.000 0.0243(3)
Si1 0.0323(4) 0.0337(4) 0.0302(3) 0.0033(3) 0.0011(3) 0.0171(3)
Si2 0.0325(4) 0.0316(4) 0.0286(5) -0.0003(3) 0.0023(3) 0.0174(4)
N1 0.0289(12) 0.0278(12) 0.0300(10) -0.0016(9) -0.0021(9) 0.0129(10)
C1 0.0478(18) 0.058(2) 0.0384(14) 0.0059(14) -0.0053(13) 0.0297(17)
C2 0.0424(19) 0.045(2) 0.043(2) 0.0114(19) 0.0112(17) 0.024(2)
C3 0.0489(17) 0.0351(15) 0.0451(15) 0.0064(13) 0.0040(13) 0.0226(14)
C4 0.0343(16) 0.0498(18) 0.0512(16) -0.0020(14) 0.0021(13) 0.0229(14)
C5 0.0558(19) 0.0384(15) 0.0342(14) 0.0019(12) 0.0084(13) 0.0242(14)
C6 0.0455(17) 0.0420(17) 0.0362(14) -0.0021(12) 0.0054(12) 0.0221(14)

loop_
_atom_type_symbol
_atom_type_description
_atom_type_scat_dispersion_real
_atom_type_scat_dispersion_imag
_atom_type_scat_source
C C 0.0033 0.0016 'International Tables Vol C Tables 4.2.6.8 and 6.1.1.4'
H H 0.0000 0.0000 'International Tables Vol C Tables 4.2.6.8 and 6.1.1.4'
N N 0.0061 0.0033 'International Tables Vol C Tables 4.2.6.8 and 6.1.1.4'
Si Si 0.0817 0.0704 'International Tables Vol C Tables 4.2.6.8 and 6.1.1.4'
U U -9.6767 9.6646 'International Tables Vol C Tables 4.2.6.8 and 6.1.1.4'
Cl Cl 0.1484 0.1585 'International Tables Vol C Tables 4.2.6.8 and 6.1.1.4'

loop_
_geom_angle_atom_site_label_1
_geom_angle_atom_site_label_2
_geom_angle_atom_site_label_3
_geom_angle
_geom_angle_site_symmetry_1
_geom_angle_site_symmetry_3
N1 U1 N1 116.79(4) . 2_665
N1 U1 N1 116.79(4) . 3_565
N1 U1 N1 116.79(4) 2_665 3_565
N1 U1 Cl1 100.44(6) . .
N1 U1 Cl1 100.44(6) 2_665 .
N1 U1 Cl1 100.44(6) 3_565 .
N1 Si1 C1 111.47(14) . .
N1 Si1 C3 112.83(13) . .
C1 Si1 C3 107.47(15) . .
N1 Si1 C2 109.31(18) . .
C1 Si1 C2 108.2(2) . .
C3 Si1 C2 107.4(2) . .
N1 Si2 C6 114.83(13) . .
N1 Si2 C5 109.53(14) . .
C6 Si2 C5 105.00(15) . .
N1 Si2 C4 111.59(15) . .
C6 Si2 C4 107.01(16) . .
C5 Si2 C4 108.53(16) . .
Si2 N1 Si1 120.25(13) . .
Si2 N1 U1 122.09(12) . .
Si1 N1 U1 117.63(11) . .

loop_
_geom_bond_atom_site_label_1
_geom_bond_atom_site_label_2
_geom_bond_distance
_geom_bond_site_symmetry_2
U1 N1 2.239(2) .
U1 N1 2.239(2) 2_665
U1 N1 2.239(2) 3_565
U1 Cl1 2.593(2) .
Si1 N1 1.749(2) .
Si1 C1 1.865(3) .
Si1 C3 1.867(3) .
Si1 C2 1.877(4) .
Si2 N1 1.748(3) .
Si2 C6 1.867(3) .
Si2 C5 1.868(3) .
Si2 C4 1.873(3) .
